data_4080159
loop_
_publ_author_name
'Huo, Ping'
'Liu, Wanyun'
'He, Xiaohui'
'Wang, Hongming'
'Chen, Yiwang'

_publ_section_title
;
 Nickel(II) Complexes with Three-Dimensional Geometry \a-Diimine Ligands:
 Synthesis and Catalytic Activity toward Copolymerization of Norbornene
;
_journal_issue 8
_journal_name_full Organometallics
_journal_page_first 2291
_journal_paper_doi 10.1021/om300883h
_journal_volume 32
_journal_year 2013
_chemical_formula_moiety 'C80 H88 Br4 N4 Ni2, 2(C H2 Cl2)'
_chemical_formula_sum 'C82 H92 Br4 Cl4 N4 Ni2'
_chemical_formula_weight 1712.38
_chemical_name_systematic
; 
 ? 
;
_space_group_IT_number 14
_symmetry_cell_setting monoclinic
_symmetry_space_group_name_Hall '-P 2yn'
_symmetry_space_group_name_H-M 'P 1 21/n 1'
_atom_sites_solution_hydrogens geom
_atom_sites_solution_primary direct
_atom_sites_solution_secondary difmap
_audit_creation_method SHELXL-97
_cell_angle_alpha 90.00
_cell_angle_beta 101.502(2)
_cell_angle_gamma 90.00
_cell_formula_units_Z 2
_cell_length_a 12.482(2)
_cell_length_b 17.805(3)
_cell_length_c 18.236(3)
_cell_measurement_reflns_used 8883
_cell_measurement_temperature 296(2)
_cell_measurement_theta_max 25.60
_cell_measurement_theta_min 2.29
_cell_volume 3971.4(11)
_computing_cell_refinement 'Bruker SAINT'
_computing_data_collection 'Bruker APEX2'
_computing_data_reduction 'Bruker SAINT'
_computing_molecular_graphics 'Bruker SHELXTL'
_computing_publication_material 'Bruker SHELXTL'
_computing_structure_refinement 'SHELXL-97 (Sheldrick, 2008)'
_computing_structure_solution 'SHELXS-97 (Sheldrick, 2008)'
_diffrn_ambient_temperature 296(2)
_diffrn_measured_fraction_theta_full 0.999
_diffrn_measured_fraction_theta_max 0.999
_diffrn_measurement_device_type 'Bruker APEX-II CCD'
_diffrn_measurement_method '\f and \w scans'
_diffrn_radiation_monochromator graphite
_diffrn_radiation_source 'fine-focus sealed tube'
_diffrn_radiation_type MoK\a
_diffrn_radiation_wavelength 0.71073
_diffrn_reflns_av_R_equivalents 0.0313
_diffrn_reflns_av_sigmaI/netI 0.0291
_diffrn_reflns_limit_h_max 15
_diffrn_reflns_limit_h_min -15
_diffrn_reflns_limit_k_max 21
_diffrn_reflns_limit_k_min -21
_diffrn_reflns_limit_l_max 22
_diffrn_reflns_limit_l_min -21
_diffrn_reflns_number 30424
_diffrn_reflns_theta_full 25.50
_diffrn_reflns_theta_max 25.50
_diffrn_reflns_theta_min 2.28
_exptl_absorpt_coefficient_mu 2.666
_exptl_absorpt_correction_T_max 0.6455
_exptl_absorpt_correction_T_min 0.5792
_exptl_absorpt_correction_type multi-scan
_exptl_absorpt_process_details sadabs
_exptl_crystal_colour red
_exptl_crystal_density_diffrn 1.432
_exptl_crystal_density_method 'not measured'
_exptl_crystal_description block
_exptl_crystal_F_000 1752
_exptl_crystal_size_max 0.23
_exptl_crystal_size_mid 0.19
_exptl_crystal_size_min 0.18
_refine_diff_density_max 0.472
_refine_diff_density_min -0.473
_refine_diff_density_rms 0.056
_refine_ls_extinction_method none
_refine_ls_goodness_of_fit_ref 0.994
_refine_ls_hydrogen_treatment constr
_refine_ls_matrix_type full
_refine_ls_number_parameters 441
_refine_ls_number_reflns 7388
_refine_ls_number_restraints 0
_refine_ls_restrained_S_all 0.994
_refine_ls_R_factor_all 0.0471
_refine_ls_R_factor_gt 0.0300
_refine_ls_shift/su_max 0.002
_refine_ls_shift/su_mean 0.000
_refine_ls_structure_factor_coef Fsqd
_refine_ls_weighting_details 'calc w=1/[\s^2^(Fo^2^)+(0.0398P)^2^+2.0440P] where P=(Fo^2^+2Fc^2^)/3'
_refine_ls_weighting_scheme calc
_refine_ls_wR_factor_gt 0.0698
_refine_ls_wR_factor_ref 0.0779
_reflns_number_gt 5749
_reflns_number_total 7388
_reflns_threshold_expression >2sigma(I)
_cod_data_source_file om300883h_si_002.cif
_cod_data_source_block C2
_cod_depositor_comments
;
The following automatic conversions were performed:

'_symmetry_cell_setting' value 'Monoclinic' changed to 'monoclinic'
according to /home/saulius/struct/CIF-dictionaries/cif_core.dic
dictionary named 'cif_core.dic' version 2.4.2 from 2011-04-26.

Automatic conversion script
Id: cif_fix_values 1891 2012-01-12 08:04:46Z andrius 
;
_cod_original_cell_volume 3971.4(12)
_cod_original_sg_symbol_H-M P2(1)/n
_cod_original_formula_sum ' C82 H92 Br4 Cl4 N4 Ni2'
_cod_database_code 4080159

loop_
_symmetry_equiv_pos_as_xyz
'x, y, z'
'-x+1/2, y+1/2, -z+1/2'
'-x, -y, -z'
'x-1/2, -y-1/2, z-1/2'

loop_
_atom_site_label
_atom_site_type_symbol
_atom_site_fract_x
_atom_site_fract_y
_atom_site_fract_z
_atom_site_U_iso_or_equiv
_atom_site_adp_type
_atom_site_occupancy
_atom_site_symmetry_multiplicity
_atom_site_calc_flag
_atom_site_refinement_flags
Ni1 Ni 1.01825(3) 0.032321(17) 0.095428(17) 0.02741(9) Uani 1 1 d .
Br2 Br 1.11118(2) -0.057903(16) 0.026923(14) 0.03908(9) Uani 1 1 d .
Br1 Br 1.13016(2) 0.143580(16) 0.106951(18) 0.04620(9) Uani 1 1 d .
N1 N 1.09034(16) -0.00896(11) 0.20382(11) 0.0278(5) Uani 1 1 d .
N2 N 0.91042(16) 0.07397(10) 0.15995(11) 0.0253(4) Uani 1 1 d .
C1 C 1.0109(3) -0.05964(17) 0.41972(16) 0.0516(8) Uani 1 1 d .
H16 H 1.0766 -0.0853 0.4341 0.062 Uiso 1 1 calc R
C2 C 0.9208(4) -0.08080(18) 0.44733(18) 0.0614(10) Uani 1 1 d .
H15 H 0.9258 -0.1208 0.4807 0.074 Uiso 1 1 calc R
C3 C 0.8239(4) -0.0436(2) 0.42619(18) 0.0630(10) Uani 1 1 d .
H14 H 0.7635 -0.0585 0.4453 0.076 Uiso 1 1 calc R
C4 C 0.8144(3) 0.01643(19) 0.37637(16) 0.0505(8) Uani 1 1 d .
H13 H 0.7482 0.0416 0.3622 0.061 Uiso 1 1 calc R
C5 C 0.9043(2) 0.03801(15) 0.34832(14) 0.0371(6) Uani 1 1 d .
C6 C 1.0033(2) 0.00010(15) 0.37046(14) 0.0376(6) Uani 1 1 d .
C7 C 1.0959(2) 0.03205(16) 0.33738(14) 0.0375(6) Uani 1 1 d .
H2 H 1.1653 0.0056 0.3541 0.045 Uiso 1 1 calc R
C8 C 1.1030(2) 0.11602(16) 0.35581(14) 0.0386(6) Uani 1 1 d .
C9 C 1.0045(2) 0.15364(15) 0.33635(14) 0.0377(6) Uani 1 1 d .
C10 C 0.9107(2) 0.10425(15) 0.29637(14) 0.0343(6) Uani 1 1 d .
H5 H 0.8414 0.1314 0.2822 0.041 Uiso 1 1 calc R
C11 C 1.1960(3) 0.1550(2) 0.39099(16) 0.0536(8) Uani 1 1 d .
H9 H 1.2632 0.1308 0.4037 0.064 Uiso 1 1 calc R
C12 C 1.1861(4) 0.2307(2) 0.40658(18) 0.0664(11) Uani 1 1 d .
H10 H 1.2480 0.2575 0.4289 0.080 Uiso 1 1 calc R
C13 C 1.0881(4) 0.2665(2) 0.39003(18) 0.0677(11) Uani 1 1 d .
H11 H 1.0832 0.3168 0.4028 0.081 Uiso 1 1 calc R
C14 C 0.9965(3) 0.22886(17) 0.35462(16) 0.0524(8) Uani 1 1 d .
H12 H 0.9295 0.2535 0.3429 0.063 Uiso 1 1 calc R
C15 C 1.0554(2) 0.02892(14) 0.25340(13) 0.0277(5) Uani 1 1 d .
C16 C 0.9521(2) 0.07271(13) 0.22960(13) 0.0268(5) Uani 1 1 d .
C17 C 1.1730(2) -0.06628(14) 0.22621(14) 0.0329(6) Uani 1 1 d .
C18 C 1.2842(2) -0.04820(17) 0.24545(16) 0.0420(7) Uani 1 1 d .
C19 C 1.3563(3) -0.1074(2) 0.26659(19) 0.0560(9) Uani 1 1 d .
H21 H 1.4308 -0.0972 0.2792 0.067 Uiso 1 1 calc R
C20 C 1.3221(3) -0.1800(2) 0.26958(19) 0.0612(9) Uani 1 1 d .
H20 H 1.3726 -0.2181 0.2845 0.073 Uiso 1 1 calc R
C21 C 1.2123(3) -0.19605(17) 0.25027(19) 0.0550(8) Uani 1 1 d .
H19 H 1.1891 -0.2455 0.2523 0.066 Uiso 1 1 calc R
C22 C 1.1357(2) -0.14004(16) 0.22785(16) 0.0426(7) Uani 1 1 d .
C23 C 0.80221(19) 0.10360(14) 0.13172(13) 0.0280(5) Uani 1 1 d .
C24 C 0.7829(2) 0.18096(14) 0.12536(14) 0.0333(6) Uani 1 1 d .
C25 C 0.6762(2) 0.20377(17) 0.09595(17) 0.0442(7) Uani 1 1 d .
H31 H 0.6608 0.2548 0.0905 0.053 Uiso 1 1 calc R
C26 C 0.5936(2) 0.15306(18) 0.07492(18) 0.0506(8) Uani 1 1 d .
H32 H 0.5226 0.1698 0.0570 0.061 Uiso 1 1 calc R
C27 C 0.6152(2) 0.07714(17) 0.08020(17) 0.0446(7) Uani 1 1 d .
H33 H 0.5585 0.0432 0.0652 0.054 Uiso 1 1 calc R
C28 C 0.7200(2) 0.05037(14) 0.10748(14) 0.0330(6) Uani 1 1 d .
C29 C 1.3290(3) 0.03049(19) 0.2416(2) 0.0590(9) Uani 1 1 d .
H23 H 1.2678 0.0658 0.2363 0.071 Uiso 1 1 calc R
C30 C 1.4118(3) 0.0512(2) 0.3129(3) 0.0917(14) Uani 1 1 d .
H25A H 1.3808 0.0409 0.3560 0.138 Uiso 1 1 calc R
H25B H 1.4293 0.1036 0.3118 0.138 Uiso 1 1 calc R
H25C H 1.4771 0.0220 0.3156 0.138 Uiso 1 1 calc R
C31 C 1.3803(4) 0.0379(3) 0.1731(3) 0.0970(16) Uani 1 1 d .
H24A H 1.4410 0.0040 0.1774 0.145 Uiso 1 1 calc R
H24B H 1.4053 0.0885 0.1695 0.145 Uiso 1 1 calc R
H24C H 1.3269 0.0258 0.1290 0.145 Uiso 1 1 calc R
C32 C 1.0152(3) -0.16158(17) 0.2069(2) 0.0637(10) Uani 1 1 d .
H26 H 0.9722 -0.1152 0.1978 0.076 Uiso 1 1 calc R
C33 C 0.9907(4) -0.2085(3) 0.1360(2) 0.0933(15) Uani 1 1 d .
H28A H 1.0111 -0.1810 0.0956 0.140 Uiso 1 1 calc R
H28B H 0.9139 -0.2197 0.1238 0.140 Uiso 1 1 calc R
H28C H 1.0315 -0.2545 0.1438 0.140 Uiso 1 1 calc R
C34 C 0.9780(4) -0.2044(3) 0.2701(3) 0.0944(15) Uani 1 1 d .
H27A H 0.9000 -0.2106 0.2582 0.142 Uiso 1 1 calc R
H27B H 0.9981 -0.1766 0.3159 0.142 Uiso 1 1 calc R
H27C H 1.0125 -0.2528 0.2759 0.142 Uiso 1 1 calc R
C35 C 0.8720(2) 0.23922(14) 0.14618(15) 0.0372(6) Uani 1 1 d .
H38 H 0.9372 0.2143 0.1745 0.045 Uiso 1 1 calc R
C36 C 0.8381(3) 0.30084(17) 0.19526(18) 0.0533(8) Uani 1 1 d .
H39A H 0.7833 0.3320 0.1655 0.080 Uiso 1 1 calc R
H39B H 0.9007 0.3309 0.2161 0.080 Uiso 1 1 calc R
H39C H 0.8091 0.2784 0.2350 0.080 Uiso 1 1 calc R
C37 C 0.9015(3) 0.27483(18) 0.07618(18) 0.0528(8) Uani 1 1 d .
H40A H 0.9220 0.2362 0.0450 0.079 Uiso 1 1 calc R
H40B H 0.9615 0.3090 0.0908 0.079 Uiso 1 1 calc R
H40C H 0.8394 0.3017 0.0489 0.079 Uiso 1 1 calc R
C38 C 0.7428(2) -0.03321(15) 0.11247(16) 0.0423(7) Uani 1 1 d .
H35 H 0.8207 -0.0399 0.1123 0.051 Uiso 1 1 calc R
C39 C 0.7229(4) -0.0656(2) 0.1847(2) 0.0782(12) Uani 1 1 d .
H36A H 0.7677 -0.0400 0.2261 0.117 Uiso 1 1 calc R
H36B H 0.7410 -0.1181 0.1870 0.117 Uiso 1 1 calc R
H36C H 0.6473 -0.0595 0.1872 0.117 Uiso 1 1 calc R
C40 C 0.6795(3) -0.0775(2) 0.0466(2) 0.0739(11) Uani 1 1 d .
H37A H 0.7044 -0.1287 0.0498 0.111 Uiso 1 1 calc R
H37B H 0.6912 -0.0557 0.0007 0.111 Uiso 1 1 calc R
H37C H 0.6029 -0.0762 0.0477 0.111 Uiso 1 1 calc R
C41 C 0.6947(5) 0.1822(3) 0.5277(3) 0.128(2) Uani 1 1 d .
H41A H 0.7273 0.1834 0.5807 0.153 Uiso 1 1 calc R
H41B H 0.6395 0.2213 0.5181 0.153 Uiso 1 1 calc R
Cl1 Cl 0.79601(14) 0.20138(8) 0.47609(9) 0.1263(5) Uani 1 1 d .
Cl2 Cl 0.63404(19) 0.09786(11) 0.50658(13) 0.1781(9) Uani 1 1 d .

loop_
_atom_site_aniso_label
_atom_site_aniso_U_11
_atom_site_aniso_U_22
_atom_site_aniso_U_33
_atom_site_aniso_U_23
_atom_site_aniso_U_13
_atom_site_aniso_U_12
Ni1 0.03161(18) 0.02921(17) 0.02190(16) -0.00128(13) 0.00648(13) 0.00154(13)
Br2 0.04488(17) 0.04703(16) 0.02480(14) -0.00302(11) 0.00567(11) 0.01544(13)
Br1 0.04642(19) 0.03550(15) 0.0578(2) 0.00183(13) 0.01307(15) -0.00759(13)
N1 0.0285(11) 0.0308(11) 0.0241(11) 0.0015(9) 0.0052(9) 0.0012(9)
N2 0.0275(11) 0.0249(10) 0.0231(11) -0.0011(8) 0.0045(9) 0.0006(8)
C1 0.084(2) 0.0413(16) 0.0289(15) -0.0008(13) 0.0107(16) 0.0014(16)
C2 0.112(3) 0.0414(18) 0.0347(17) -0.0040(14) 0.023(2) -0.018(2)
C3 0.090(3) 0.066(2) 0.0415(19) -0.0141(17) 0.0316(19) -0.035(2)
C4 0.054(2) 0.064(2) 0.0368(17) -0.0153(15) 0.0171(15) -0.0112(16)
C5 0.0468(17) 0.0447(16) 0.0217(13) -0.0074(11) 0.0114(12) -0.0056(13)
C6 0.0523(18) 0.0413(15) 0.0197(13) -0.0043(11) 0.0082(12) -0.0004(13)
C7 0.0386(16) 0.0487(16) 0.0234(13) 0.0017(12) 0.0016(12) 0.0100(13)
C8 0.0462(17) 0.0492(16) 0.0194(13) -0.0028(12) 0.0041(12) -0.0060(14)
C9 0.0513(18) 0.0427(16) 0.0201(13) -0.0026(11) 0.0094(12) -0.0016(13)
C10 0.0389(15) 0.0405(15) 0.0239(13) -0.0038(11) 0.0076(11) 0.0076(12)
C11 0.054(2) 0.075(2) 0.0295(16) -0.0025(15) 0.0015(14) -0.0104(17)
C12 0.089(3) 0.070(2) 0.0355(18) -0.0081(17) 0.0006(18) -0.039(2)
C13 0.111(3) 0.047(2) 0.0388(19) -0.0066(15) 0.001(2) -0.013(2)
C14 0.079(2) 0.0453(17) 0.0310(16) -0.0065(13) 0.0068(16) 0.0034(16)
C15 0.0295(14) 0.0323(13) 0.0206(12) 0.0008(10) 0.0031(10) -0.0004(11)
C16 0.0307(14) 0.0264(13) 0.0240(13) -0.0019(10) 0.0068(11) -0.0008(10)
C17 0.0367(15) 0.0399(15) 0.0233(13) 0.0012(11) 0.0088(11) 0.0088(12)
C18 0.0356(16) 0.0518(17) 0.0384(16) 0.0053(13) 0.0067(13) 0.0107(13)
C19 0.0397(18) 0.068(2) 0.058(2) 0.0064(17) 0.0050(16) 0.0169(16)
C20 0.063(2) 0.060(2) 0.061(2) 0.0073(17) 0.0103(18) 0.0340(19)
C21 0.063(2) 0.0393(17) 0.062(2) 0.0072(15) 0.0123(17) 0.0154(15)
C22 0.0464(18) 0.0392(16) 0.0435(17) -0.0007(13) 0.0118(14) 0.0085(13)
C23 0.0259(13) 0.0364(14) 0.0219(12) -0.0002(10) 0.0052(10) 0.0032(11)
C24 0.0349(15) 0.0351(14) 0.0295(14) -0.0004(11) 0.0055(11) 0.0055(12)
C25 0.0377(17) 0.0433(16) 0.0494(18) 0.0040(14) 0.0030(14) 0.0113(13)
C26 0.0295(16) 0.062(2) 0.057(2) 0.0081(16) 0.0006(14) 0.0083(14)
C27 0.0299(16) 0.0553(19) 0.0465(17) 0.0035(14) 0.0024(13) -0.0070(13)
C28 0.0326(15) 0.0380(14) 0.0282(14) 0.0017(11) 0.0057(11) -0.0031(12)
C29 0.0338(18) 0.061(2) 0.081(3) 0.0138(18) 0.0069(17) 0.0019(15)
C30 0.058(3) 0.083(3) 0.122(4) -0.010(3) -0.011(2) -0.011(2)
C31 0.067(3) 0.115(4) 0.119(4) 0.043(3) 0.041(3) 0.005(3)
C32 0.052(2) 0.0341(17) 0.101(3) 0.0023(18) 0.006(2) 0.0002(15)
C33 0.096(3) 0.111(4) 0.066(3) 0.009(3) -0.001(2) -0.045(3)
C34 0.092(3) 0.106(4) 0.098(3) -0.028(3) 0.050(3) -0.030(3)
C35 0.0377(16) 0.0306(14) 0.0406(16) -0.0017(12) 0.0012(12) 0.0047(12)
C36 0.059(2) 0.0400(17) 0.057(2) -0.0103(15) 0.0014(16) 0.0062(15)
C37 0.053(2) 0.0497(18) 0.054(2) 0.0069(15) 0.0068(16) -0.0059(15)
C38 0.0379(16) 0.0389(15) 0.0477(17) 0.0028(13) 0.0028(13) -0.0080(13)
C39 0.116(4) 0.055(2) 0.063(2) 0.0193(18) 0.016(2) -0.010(2)
C40 0.096(3) 0.053(2) 0.065(2) -0.0139(18) -0.002(2) -0.016(2)
C41 0.188(6) 0.108(4) 0.102(4) -0.015(3) 0.062(4) 0.054(4)
Cl1 0.1584(14) 0.0855(9) 0.1423(13) 0.0282(8) 0.0478(11) 0.0426(9)
Cl2 0.214(2) 0.1325(14) 0.224(2) -0.0536(14) 0.1302(19) -0.0117(14)

loop_
_atom_type_symbol
_atom_type_description
_atom_type_scat_dispersion_real
_atom_type_scat_dispersion_imag
_atom_type_scat_source
C C 0.0033 0.0016 'International Tables Vol C Tables 4.2.6.8 and 6.1.1.4'
H H 0.0000 0.0000 'International Tables Vol C Tables 4.2.6.8 and 6.1.1.4'
N N 0.0061 0.0033 'International Tables Vol C Tables 4.2.6.8 and 6.1.1.4'
Ni Ni 0.3393 1.1124 'International Tables Vol C Tables 4.2.6.8 and 6.1.1.4'
Br Br -0.2901 2.4595 'International Tables Vol C Tables 4.2.6.8 and 6.1.1.4'
Cl Cl 0.1484 0.1585 'International Tables Vol C Tables 4.2.6.8 and 6.1.1.4'

loop_
_geom_angle_atom_site_label_1
_geom_angle_atom_site_label_2
_geom_angle_atom_site_label_3
_geom_angle
_geom_angle_site_symmetry_3
N2 Ni1 N1 78.51(8) .
N2 Ni1 Br1 94.95(5) .
N1 Ni1 Br1 94.15(6) .
N2 Ni1 Br2 159.62(5) .
N1 Ni1 Br2 95.22(6) .
Br1 Ni1 Br2 104.898(19) .
N2 Ni1 Br2 93.62(6) 3_755
N1 Ni1 Br2 163.72(6) 3_755
Br1 Ni1 Br2 100.761(17) 3_755
Br2 Ni1 Br2 87.276(17) 3_755
Ni1 Br2 Ni1 92.724(17) 3_755
C15 N1 C17 119.9(2) .
C15 N1 Ni1 109.56(16) .
C17 N1 Ni1 130.40(15) .
C16 N2 C23 121.9(2) .
C16 N2 Ni1 111.97(16) .
C23 N2 Ni1 126.09(15) .
C2 C1 C6 119.6(3) .
C2 C1 H16 120.2 .
C6 C1 H16 120.2 .
C3 C2 C1 120.5(3) .
C3 C2 H15 119.8 .
C1 C2 H15 119.8 .
C2 C3 C4 120.8(3) .
C2 C3 H14 119.6 .
C4 C3 H14 119.6 .
C5 C4 C3 119.1(3) .
C5 C4 H13 120.4 .
C3 C4 H13 120.4 .
C4 C5 C6 119.8(3) .
C4 C5 C10 126.4(3) .
C6 C5 C10 113.6(2) .
C1 C6 C5 120.1(3) .
C1 C6 C7 126.0(3) .
C5 C6 C7 113.9(2) .
C15 C7 C6 105.1(2) .
C15 C7 C8 104.5(2) .
C6 C7 C8 107.1(2) .
C15 C7 H2 113.1 .
C6 C7 H2 113.1 .
C8 C7 H2 113.1 .
C9 C8 C11 119.5(3) .
C9 C8 C7 114.0(2) .
C11 C8 C7 126.4(3) .
C8 C9 C14 120.6(3) .
C8 C9 C10 113.6(2) .
C14 C9 C10 125.8(3) .
C16 C10 C5 106.3(2) .
C16 C10 C9 104.1(2) .
C5 C10 C9 106.2(2) .
C16 C10 H5 113.2 .
C5 C10 H5 113.2 .
C9 C10 H5 113.2 .
C12 C11 C8 118.6(3) .
C12 C11 H9 120.7 .
C8 C11 H9 120.7 .
C13 C12 C11 121.5(3) .
C13 C12 H10 119.2 .
C11 C12 H10 119.2 .
C12 C13 C14 120.3(3) .
C12 C13 H11 119.9 .
C14 C13 H11 119.9 .
C13 C14 C9 119.5(3) .
C13 C14 H12 120.3 .
C9 C14 H12 120.3 .
N1 C15 C16 117.9(2) .
N1 C15 C7 130.2(2) .
C16 C15 C7 111.6(2) .
N2 C16 C15 117.1(2) .
N2 C16 C10 131.0(2) .
C15 C16 C10 111.8(2) .
C22 C17 C18 122.0(2) .
C22 C17 N1 116.5(2) .
C18 C17 N1 121.5(2) .
C19 C18 C17 116.8(3) .
C19 C18 C29 119.2(3) .
C17 C18 C29 123.9(2) .
C20 C19 C18 122.5(3) .
C20 C19 H21 118.7 .
C18 C19 H21 118.7 .
C19 C20 C21 119.4(3) .
C19 C20 H20 120.3 .
C21 C20 H20 120.3 .
C20 C21 C22 121.3(3) .
C20 C21 H19 119.4 .
C22 C21 H19 119.4 .
C21 C22 C17 118.0(3) .
C21 C22 C32 118.8(3) .
C17 C22 C32 123.2(3) .
C24 C23 C28 122.4(2) .
C24 C23 N2 121.5(2) .
C28 C23 N2 116.0(2) .
C25 C24 C23 117.0(2) .
C25 C24 C35 119.7(2) .
C23 C24 C35 123.3(2) .
C26 C25 C24 121.7(3) .
C26 C25 H31 119.2 .
C24 C25 H31 119.2 .
C25 C26 C27 120.1(3) .
C25 C26 H32 119.9 .
C27 C26 H32 119.9 .
C26 C27 C28 121.3(3) .
C26 C27 H33 119.3 .
C28 C27 H33 119.3 .
C27 C28 C23 117.3(2) .
C27 C28 C38 120.8(2) .
C23 C28 C38 121.9(2) .
C18 C29 C31 109.7(3) .
C18 C29 C30 112.1(3) .
C31 C29 C30 110.7(3) .
C18 C29 H23 108.1 .
C31 C29 H23 108.1 .
C30 C29 H23 108.1 .
C29 C30 H25A 109.5 .
C29 C30 H25B 109.5 .
H25A C30 H25B 109.5 .
C29 C30 H25C 109.5 .
H25A C30 H25C 109.5 .
H25B C30 H25C 109.5 .
C29 C31 H24A 109.5 .
C29 C31 H24B 109.5 .
H24A C31 H24B 109.5 .
C29 C31 H24C 109.5 .
H24A C31 H24C 109.5 .
H24B C31 H24C 109.5 .
C33 C32 C22 111.9(3) .
C33 C32 C34 109.1(3) .
C22 C32 C34 111.6(3) .
C33 C32 H26 108.0 .
C22 C32 H26 108.0 .
C34 C32 H26 108.0 .
C32 C33 H28A 109.5 .
C32 C33 H28B 109.5 .
H28A C33 H28B 109.5 .
C32 C33 H28C 109.5 .
H28A C33 H28C 109.5 .
H28B C33 H28C 109.5 .
C32 C34 H27A 109.5 .
C32 C34 H27B 109.5 .
H27A C34 H27B 109.5 .
C32 C34 H27C 109.5 .
H27A C34 H27C 109.5 .
H27B C34 H27C 109.5 .
C24 C35 C36 111.4(2) .
C24 C35 C37 111.2(2) .
C36 C35 C37 109.3(2) .
C24 C35 H38 108.3 .
C36 C35 H38 108.3 .
C37 C35 H38 108.3 .
C35 C36 H39A 109.5 .
C35 C36 H39B 109.5 .
H39A C36 H39B 109.5 .
C35 C36 H39C 109.5 .
H39A C36 H39C 109.5 .
H39B C36 H39C 109.5 .
C35 C37 H40A 109.5 .
C35 C37 H40B 109.5 .
H40A C37 H40B 109.5 .
C35 C37 H40C 109.5 .
H40A C37 H40C 109.5 .
H40B C37 H40C 109.5 .
C39 C38 C28 111.6(3) .
C39 C38 C40 110.0(3) .
C28 C38 C40 113.6(3) .
C39 C38 H35 107.1 .
C28 C38 H35 107.1 .
C40 C38 H35 107.1 .
C38 C39 H36A 109.5 .
C38 C39 H36B 109.5 .
H36A C39 H36B 109.5 .
C38 C39 H36C 109.5 .
H36A C39 H36C 109.5 .
H36B C39 H36C 109.5 .
C38 C40 H37A 109.5 .
C38 C40 H37B 109.5 .
H37A C40 H37B 109.5 .
C38 C40 H37C 109.5 .
H37A C40 H37C 109.5 .
H37B C40 H37C 109.5 .
Cl2 C41 Cl1 112.9(3) .
Cl2 C41 H41A 109.0 .
Cl1 C41 H41A 109.0 .
Cl2 C41 H41B 109.0 .
Cl1 C41 H41B 109.0 .
H41A C41 H41B 107.8 .

loop_
_geom_bond_atom_site_label_1
_geom_bond_atom_site_label_2
_geom_bond_distance
_geom_bond_site_symmetry_2
Ni1 N2 2.0923(19) .
Ni1 N1 2.133(2) .
Ni1 Br1 2.4088(5) .
Ni1 Br2 2.4627(5) .
Ni1 Br2 2.5215(5) 3_755
Br2 Ni1 2.5215(5) 3_755
N1 C15 1.272(3) .
N1 C17 1.451(3) .
N2 C16 1.273(3) .
N2 C23 1.446(3) .
C1 C2 1.373(5) .
C1 C6 1.383(4) .
C1 H16 0.9300 .
C2 C3 1.366(5) .
C2 H15 0.9300 .
C3 C4 1.392(5) .
C3 H14 0.9300 .
C4 C5 1.377(4) .
C4 H13 0.9300 .
C5 C6 1.395(4) .
C5 C10 1.525(4) .
C6 C7 1.518(4) .
C7 C15 1.515(3) .
C7 C8 1.531(4) .
C7 H2 0.9800 .
C8 C9 1.383(4) .
C8 C11 1.394(4) .
C9 C14 1.389(4) .
C9 C10 1.528(4) .
C10 C16 1.522(3) .
C10 H5 0.9800 .
C11 C12 1.387(5) .
C11 H9 0.9300 .
C12 C13 1.360(5) .
C12 H10 0.9300 .
C13 C14 1.371(5) .
C13 H11 0.9300 .
C14 H12 0.9300 .
C15 C16 1.496(3) .
C17 C22 1.396(4) .
C17 C18 1.399(4) .
C18 C19 1.390(4) .
C18 C29 1.516(4) .
C19 C20 1.365(5) .
C19 H21 0.9300 .
C20 C21 1.375(5) .
C20 H20 0.9300 .
C21 C22 1.386(4) .
C21 H19 0.9300 .
C22 C32 1.525(4) .
C23 C24 1.399(4) .
C23 C28 1.402(4) .
C24 C25 1.394(4) .
C24 C35 1.512(4) .
C25 C26 1.366(4) .
C25 H31 0.9300 .
C26 C27 1.378(4) .
C26 H32 0.9300 .
C27 C28 1.387(4) .
C27 H33 0.9300 .
C28 C38 1.515(4) .
C29 C31 1.519(5) .
C29 C30 1.536(5) .
C29 H23 0.9800 .
C30 H25A 0.9600 .
C30 H25B 0.9600 .
C30 H25C 0.9600 .
C31 H24A 0.9600 .
C31 H24B 0.9600 .
C31 H24C 0.9600 .
C32 C33 1.518(5) .
C32 C34 1.529(6) .
C32 H26 0.9800 .
C33 H28A 0.9600 .
C33 H28B 0.9600 .
C33 H28C 0.9600 .
C34 H27A 0.9600 .
C34 H27B 0.9600 .
C34 H27C 0.9600 .
C35 C36 1.528(4) .
C35 C37 1.534(4) .
C35 H38 0.9800 .
C36 H39A 0.9600 .
C36 H39B 0.9600 .
C36 H39C 0.9600 .
C37 H40A 0.9600 .
C37 H40B 0.9600 .
C37 H40C 0.9600 .
C38 C39 1.504(4) .
C38 C40 1.520(4) .
C38 H35 0.9800 .
C39 H36A 0.9600 .
C39 H36B 0.9600 .
C39 H36C 0.9600 .
C40 H37A 0.9600 .
C40 H37B 0.9600 .
C40 H37C 0.9600 .
C41 Cl2 1.692(6) .
C41 Cl1 1.754(6) .
C41 H41A 0.9700 .
C41 H41B 0.9700 .

loop_
_geom_torsion_atom_site_label_1
_geom_torsion_atom_site_label_2
_geom_torsion_atom_site_label_3
_geom_torsion_atom_site_label_4
_geom_torsion
_geom_torsion_site_symmetry_1
_geom_torsion_site_symmetry_4
N2 Ni1 Br2 Ni1 93.06(16) . 3_755
N1 Ni1 Br2 Ni1 163.87(6) . 3_755
Br1 Ni1 Br2 Ni1 -100.415(19) . 3_755
Br2 Ni1 Br2 Ni1 0.0 3_755 3_755
N2 Ni1 N1 C15 -19.48(17) . .
Br1 Ni1 N1 C15 74.73(17) . .
Br2 Ni1 N1 C15 -179.87(16) . .
Br2 Ni1 N1 C15 -81.7(3) 3_755 .
N2 Ni1 N1 C17 165.2(2) . .
Br1 Ni1 N1 C17 -100.6(2) . .
Br2 Ni1 N1 C17 4.8(2) . .
Br2 Ni1 N1 C17 103.0(3) 3_755 .
N1 Ni1 N2 C16 16.97(16) . .
Br1 Ni1 N2 C16 -76.27(16) . .
Br2 Ni1 N2 C16 90.7(2) . .
Br2 Ni1 N2 C16 -177.42(16) 3_755 .
N1 Ni1 N2 C23 -164.97(19) . .
Br1 Ni1 N2 C23 101.79(18) . .
Br2 Ni1 N2 C23 -91.3(2) . .
Br2 Ni1 N2 C23 0.65(18) 3_755 .
C6 C1 C2 C3 0.3(5) . .
C1 C2 C3 C4 0.0(5) . .
C2 C3 C4 C5 0.1(5) . .
C3 C4 C5 C6 -0.5(4) . .
C3 C4 C5 C10 -177.0(3) . .
C2 C1 C6 C5 -0.8(4) . .
C2 C1 C6 C7 177.6(3) . .
C4 C5 C6 C1 0.8(4) . .
C10 C5 C6 C1 177.7(2) . .
C4 C5 C6 C7 -177.7(2) . .
C10 C5 C6 C7 -0.8(3) . .
C1 C6 C7 C15 124.3(3) . .
C5 C6 C7 C15 -57.2(3) . .
C1 C6 C7 C8 -124.9(3) . .
C5 C6 C7 C8 53.6(3) . .
C15 C7 C8 C9 59.9(3) . .
C6 C7 C8 C9 -51.3(3) . .
C15 C7 C8 C11 -122.1(3) . .
C6 C7 C8 C11 126.7(3) . .
C11 C8 C9 C14 -2.9(4) . .
C7 C8 C9 C14 175.2(2) . .
C11 C8 C9 C10 178.4(2) . .
C7 C8 C9 C10 -3.4(3) . .
C4 C5 C10 C16 -126.5(3) . .
C6 C5 C10 C16 56.8(3) . .
C4 C5 C10 C9 123.0(3) . .
C6 C5 C10 C9 -53.7(3) . .
C8 C9 C10 C16 -55.9(3) . .
C14 C9 C10 C16 125.5(3) . .
C8 C9 C10 C5 56.0(3) . .
C14 C9 C10 C5 -122.5(3) . .
C9 C8 C11 C12 1.1(4) . .
C7 C8 C11 C12 -176.9(3) . .
C8 C11 C12 C13 1.6(5) . .
C11 C12 C13 C14 -2.5(5) . .
C12 C13 C14 C9 0.5(5) . .
C8 C9 C14 C13 2.2(4) . .
C10 C9 C14 C13 -179.4(3) . .
C17 N1 C15 C16 -164.7(2) . .
Ni1 N1 C15 C16 19.4(3) . .
C17 N1 C15 C7 8.6(4) . .
Ni1 N1 C15 C7 -167.3(2) . .
C6 C7 C15 N1 -115.0(3) . .
C8 C7 C15 N1 132.4(3) . .
C6 C7 C15 C16 58.6(3) . .
C8 C7 C15 C16 -54.0(3) . .
C23 N2 C16 C15 169.5(2) . .
Ni1 N2 C16 C15 -12.3(3) . .
C23 N2 C16 C10 -5.5(4) . .
Ni1 N2 C16 C10 172.6(2) . .
N1 C15 C16 N2 -5.5(3) . .
C7 C15 C16 N2 -179.9(2) . .
N1 C15 C16 C10 170.5(2) . .
C7 C15 C16 C10 -4.0(3) . .
C5 C10 C16 N2 122.4(3) . .
C9 C10 C16 N2 -125.7(3) . .
C5 C10 C16 C15 -52.9(3) . .
C9 C10 C16 C15 59.0(3) . .
C15 N1 C17 C22 97.3(3) . .
Ni1 N1 C17 C22 -87.8(3) . .
C15 N1 C17 C18 -82.4(3) . .
Ni1 N1 C17 C18 92.5(3) . .
C22 C17 C18 C19 -0.1(4) . .
N1 C17 C18 C19 179.5(2) . .
C22 C17 C18 C29 177.5(3) . .
N1 C17 C18 C29 -2.8(4) . .
C17 C18 C19 C20 -0.7(5) . .
C29 C18 C19 C20 -178.4(3) . .
C18 C19 C20 C21 0.7(5) . .
C19 C20 C21 C22 0.0(5) . .
C20 C21 C22 C17 -0.7(5) . .
C20 C21 C22 C32 179.8(3) . .
C18 C17 C22 C21 0.8(4) . .
N1 C17 C22 C21 -178.9(2) . .
C18 C17 C22 C32 -179.7(3) . .
N1 C17 C22 C32 0.6(4) . .
C16 N2 C23 C24 78.3(3) . .
Ni1 N2 C23 C24 -99.5(2) . .
C16 N2 C23 C28 -105.1(3) . .
Ni1 N2 C23 C28 77.0(3) . .
C28 C23 C24 C25 2.2(4) . .
N2 C23 C24 C25 178.6(2) . .
C28 C23 C24 C35 -175.6(2) . .
N2 C23 C24 C35 0.7(4) . .
C23 C24 C25 C26 0.7(4) . .
C35 C24 C25 C26 178.6(3) . .
C24 C25 C26 C27 -2.1(5) . .
C25 C26 C27 C28 0.7(5) . .
C26 C27 C28 C23 2.0(4) . .
C26 C27 C28 C38 -179.6(3) . .
C24 C23 C28 C27 -3.5(4) . .
N2 C23 C28 C27 179.9(2) . .
C24 C23 C28 C38 178.0(2) . .
N2 C23 C28 C38 1.5(3) . .
C19 C18 C29 C31 74.0(4) . .
C17 C18 C29 C31 -103.6(4) . .
C19 C18 C29 C30 -49.4(4) . .
C17 C18 C29 C30 133.0(3) . .
C21 C22 C32 C33 -67.3(4) . .
C17 C22 C32 C33 113.3(3) . .
C21 C22 C32 C34 55.4(4) . .
C17 C22 C32 C34 -124.1(3) . .
C25 C24 C35 C36 50.1(3) . .
C23 C24 C35 C36 -132.1(3) . .
C25 C24 C35 C37 -72.1(3) . .
C23 C24 C35 C37 105.8(3) . .
C27 C28 C38 C39 -86.4(4) . .
C23 C28 C38 C39 92.0(3) . .
C27 C28 C38 C40 38.7(4) . .
C23 C28 C38 C40 -142.9(3) . .
